data_7054855
loop_
_publ_author_name
'Ortu, Fabrizio'
'Fowler, Jonathan M.'
'Burton, Matthew'
'Formanuik, Alasdair'
'Mills, David P.'

_publ_section_title
;
 A structural investigation of heteroleptic lanthanide substituted
 cyclopentadienyl complexes
;
_journal_issue 10
_journal_name_full 'New J. Chem.'
_journal_page_first 7633
_journal_paper_doi 10.1039/C5NJ00761E
_journal_volume 39
_journal_year 2015
_chemical_formula_moiety 'C52 H84 Ce2 I2'
_chemical_formula_sum 'C52 H84 Ce2 I2'
_chemical_formula_weight 1243.23
_space_group_crystal_system triclinic
_space_group_IT_number 2
_space_group_name_Hall '-P 1'
_space_group_name_H-M_alt 'P -1'
_symmetry_space_group_name_Hall '-P 1'
_symmetry_space_group_name_H-M 'P -1'
_atom_sites_solution_hydrogens geom
_audit_creation_date 2015-04-27
_audit_creation_method
;
Olex2 1.2
(compiled 2015.01.26 svn.r3150 for OlexSys, GUI svn.r4998)
;
_audit_update_record
;
2015-05-01 deposited with the CCDC.
2015-05-12 downloaded from the CCDC.
;
_cell_angle_alpha 90.523(3)
_cell_angle_beta 98.515(3)
_cell_angle_gamma 104.372(3)
_cell_formula_units_Z 2
_cell_length_a 10.5085(5)
_cell_length_b 11.3227(4)
_cell_length_c 23.7712(8)
_cell_measurement_reflns_used 6965
_cell_measurement_temperature 150.01(10)
_cell_measurement_theta_max 28.3030
_cell_measurement_theta_min 3.6910
_cell_volume 2706.58(19)
_computing_cell_refinement
;
CrysAlisPro, Agilent Technologies,
Version 1.171.36.32 (release 02-08-2013 CrysAlis171 .NET)
(compiled Aug  2 2013,16:46:58)
;
_computing_data_collection
;
CrysAlisPro, Agilent Technologies,
Version 1.171.36.32 (release 02-08-2013 CrysAlis171 .NET)
(compiled Aug  2 2013,16:46:58)
;
_computing_data_reduction
;
CrysAlisPro, Agilent Technologies,
Version 1.171.36.32 (release 02-08-2013 CrysAlis171 .NET)
(compiled Aug  2 2013,16:46:58)
;
_computing_molecular_graphics 'Olex2 (Dolomanov et al., 2009)'
_computing_publication_material 'Olex2 (Dolomanov et al., 2009)'
_computing_structure_refinement 'ShelXL (Sheldrick, 2015)'
_computing_structure_solution 'ShelXS (Sheldrick, 2008)'
_diffrn_ambient_temperature 150.01(10)
_diffrn_detector_area_resol_mean 8.0714
_diffrn_measured_fraction_theta_full 0.997
_diffrn_measured_fraction_theta_max 0.997
_diffrn_measurement_details
;
  1 omega  -26.00    3.00   1.0000    1.0400
omega____ theta____ kappa____ phi______ frames
    -      -22.9725  -57.0000   90.0000 29

  2 omega   -5.00   26.00   1.0000    1.0400
omega____ theta____ kappa____ phi______ frames
    -      -22.9725  -99.0000   60.0000 31

  3 omega  -85.00  -40.00   1.0000    1.0400
omega____ theta____ kappa____ phi______ frames
    -      -22.9725  -57.0000   90.0000 45

  4 omega -102.00   51.00   1.0000    1.0400
omega____ theta____ kappa____ phi______ frames
    -      -22.9725  -19.0000  120.0000 153

  5 omega -101.00  -43.00   1.0000    1.0400
omega____ theta____ kappa____ phi______ frames
    -      -22.9725 -178.0000  -60.0000 58

  6 omega -107.00  -72.00   1.0000    1.0400
omega____ theta____ kappa____ phi______ frames
    -      -22.9725 -178.0000  120.0000 35

  7 omega   41.00  109.00   1.0000    1.0400
omega____ theta____ kappa____ phi______ frames
    -       24.0662  178.0000   60.0000 68

  8 omega   39.00   64.00   1.0000    1.0400
omega____ theta____ kappa____ phi______ frames
    -       24.0662  178.0000   30.0000 25
;
_diffrn_measurement_device_type 'SuperNova, Single source at offset, Eos'
_diffrn_measurement_method '\w scans'
_diffrn_orient_matrix_UB_11 -0.0660687000
_diffrn_orient_matrix_UB_12 -0.0029289000
_diffrn_orient_matrix_UB_13 -0.0129626000
_diffrn_orient_matrix_UB_21 -0.0238799000
_diffrn_orient_matrix_UB_22 -0.0507241000
_diffrn_orient_matrix_UB_23 0.0162428000
_diffrn_orient_matrix_UB_31 -0.0062910000
_diffrn_orient_matrix_UB_32 0.0401250000
_diffrn_orient_matrix_UB_33 0.0219211000
_diffrn_radiation_monochromator mirror
_diffrn_radiation_type MoK\a
_diffrn_radiation_wavelength 0.71073
_diffrn_reflns_av_R_equivalents 0.0409
_diffrn_reflns_av_unetI/netI 0.0682
_diffrn_reflns_laue_measured_fraction_full 0.997
_diffrn_reflns_laue_measured_fraction_max 0.997
_diffrn_reflns_limit_h_max 9
_diffrn_reflns_limit_h_min -12
_diffrn_reflns_limit_k_max 13
_diffrn_reflns_limit_k_min -13
_diffrn_reflns_limit_l_max 27
_diffrn_reflns_limit_l_min -28
_diffrn_reflns_number 17833
_diffrn_reflns_point_group_measured_fraction_full 0.997
_diffrn_reflns_point_group_measured_fraction_max 0.997
_diffrn_reflns_theta_full 26.000
_diffrn_reflns_theta_max 25.350
_diffrn_reflns_theta_min 3.270
_diffrn_source 'SuperNova (Mo) X-ray Source'
_exptl_absorpt_coefficient_mu 2.831
_exptl_absorpt_correction_T_max 1.000
_exptl_absorpt_correction_T_min 0.419
_exptl_absorpt_correction_type gaussian
_exptl_absorpt_process_details
;
CrysAlisPro, Agilent Technologies,
Version 1.171.36.32 (release 02-08-2013 CrysAlis171 .NET)
(compiled Aug  2 2013,16:46:58)
Numerical absorption correction based on gaussian integration over
            a multifaceted crystal model
;
_exptl_crystal_colour orange
_exptl_crystal_density_diffrn 1.525
_exptl_crystal_description block
_exptl_crystal_F_000 1236
_exptl_crystal_size_max 0.6874
_exptl_crystal_size_mid 0.3757
_exptl_crystal_size_min 0.2838
_refine_diff_density_max 0.739
_refine_diff_density_min -0.841
_refine_diff_density_rms 0.134
_refine_ls_extinction_method none
_refine_ls_goodness_of_fit_ref 1.025
_refine_ls_hydrogen_treatment constr
_refine_ls_matrix_type full
_refine_ls_number_parameters 529
_refine_ls_number_reflns 9896
_refine_ls_number_restraints 0
_refine_ls_restrained_S_all 1.025
_refine_ls_R_factor_all 0.0561
_refine_ls_R_factor_gt 0.0393
_refine_ls_shift/su_max 0.002
_refine_ls_shift/su_mean 0.000
_refine_ls_structure_factor_coef Fsqd
_refine_ls_weighting_details 'w=1/[\s^2^(Fo^2^)+(0.0037P)^2^] where P=(Fo^2^+2Fc^2^)/3'
_refine_ls_weighting_scheme calc
_refine_ls_wR_factor_gt 0.0641
_refine_ls_wR_factor_ref 0.0728
_reflns_Friedel_coverage 0.000
_reflns_number_gt 7547
_reflns_number_total 9896
_reflns_threshold_expression 'I > 2\s(I)'
_cod_data_source_file c5nj00761e2.cif
_cod_data_source_block 3
_cod_depositor_comments 'Adding full bibliography for 7054851--7054858.cif.'
_cod_original_cell_volume 2706.58(18)
_cod_database_code 7054855
_manchester_internal_coll_name adpm86
_manchester_internal_coll_client FO/DPM
_manchester_internal_coll_type custom
_manchester_internal_coll_frame_time 1s
_manchester_internal_coll_frame_width 1
_manchester_internal_coll_frame_method '\w scans'
_manchester_internal_coll_user FO
_manchester_internal_coll_date 21/10/2014
_manchester_internal_process_user FO
_manchester_internal_process_date 23/10/2014
_manchester_internal_solution_user FO
_manchester_internal_solution_date 23/10/2014
_manchester_internal_refinement_user FO
_manchester_internal_refinement_date 27/10/2014
_shelxl_version_number 2014/6
_chemical_oxdiff_formula 'C26 H42 I Ce'
_shelx_space_group_comment
;
The symmetry employed for this shelxl refinement is uniquely defined
by the following loop, which should always be used as a source of
symmetry information in preference to the above space-group names.
They are only intended as comments.
;
_reflns_odcompleteness_completeness 99.71
_reflns_odcompleteness_iscentric 1
_reflns_odcompleteness_theta 26.32
_olex2_refinement_description
;
1. Fixed Uiso
 At 1.2 times of:
  All C(H) groups
 At 1.5 times of:
  All C(H,H,H) groups
2.a Aromatic/amide H refined with riding coordinates:
 C2(H2), C4(H4), C5(H5), C15(H15), C17(H17), C18(H18), C28(H28), C30(H30),
 C31(H31), C41(H41), C43(H43), C44(H44)
2.b Idealised Me refined as rotating group:
 C7(H7A,H7B,H7C), C8(H8A,H8B,H8C), C9(H9A,H9B,H9C), C11(H11A,H11B,H11C),
 C12(H12A,H12B,H12C), C13(H13A,H13B,H13C), C20(H20A,H20B,H20C), C21(H21A,H21B,
 H21C), C22(H22A,H22B,H22C), C24(H24A,H24B,H24C), C25(H25A,H25B,H25C), C26(H26A,
 H26B,H26C), C33(H33A,H33B,H33C), C34(H34A,H34B,H34C), C35(H35A,H35B,H35C),
 C37(H37A,H37B,H37C), C38(H38A,H38B,H38C), C39(H39A,H39B,H39C), C46(H46A,H46B,
 H46C), C47(H47A,H47B,H47C), C48(H48A,H48B,H48C), C50(H50A,H50B,H50C), C51(H51A,
 H51B,H51C), C52(H52A,H52B,H52C)
;
_olex2_submission_special_instructions 'No special instructions were received'

loop_
_space_group_symop_operation_xyz
'x, y, z'
'-x, -y, -z'

loop_
_atom_site_label
_atom_site_type_symbol
_atom_site_fract_x
_atom_site_fract_y
_atom_site_fract_z
_atom_site_U_iso_or_equiv
_atom_site_adp_type
_atom_site_occupancy
_atom_site_site_symmetry_order
_atom_site_calc_flag
_atom_site_refinement_flags_posn
Ce1 Ce 0.66582(3) 0.29811(2) 0.14502(2) 0.01372(8) Uani 1 1 d .
Ce2 Ce 0.91615(3) 0.36336(3) 0.34398(2) 0.01438(8) Uani 1 1 d .
I1 I 0.96503(3) 0.36543(3) 0.21357(2) 0.01802(9) Uani 1 1 d .
I2 I 0.61554(4) 0.29551(3) 0.27632(2) 0.02025(9) Uani 1 1 d .
C1 C 0.4965(5) 0.4516(4) 0.1193(2) 0.0163(12) Uani 1 1 d .
C2 C 0.6169(5) 0.5326(4) 0.1450(2) 0.0164(12) Uani 1 1 d .
H2 H 0.6297 0.5732 0.1804 0.020 Uiso 1 1 calc R
C3 C 0.7156(5) 0.5429(4) 0.1091(2) 0.0162(12) Uani 1 1 d .
C4 C 0.6555(5) 0.4622(4) 0.0615(2) 0.0165(12) Uani 1 1 d .
H4 H 0.6969 0.4478 0.0310 0.020 Uiso 1 1 calc R
C5 C 0.5220(5) 0.4066(4) 0.0675(2) 0.0176(12) Uani 1 1 d .
H5 H 0.4613 0.3500 0.0418 0.021 Uiso 1 1 calc R
C6 C 0.3620(5) 0.4253(5) 0.1397(2) 0.0203(13) Uani 1 1 d .
C7 C 0.2677(5) 0.4749(5) 0.0967(2) 0.0259(14) Uani 1 1 d .
H7A H 0.3031 0.5610 0.0940 0.039 Uiso 1 1 calc GR
H7B H 0.1823 0.4604 0.1090 0.039 Uiso 1 1 calc GR
H7C H 0.2583 0.4344 0.0601 0.039 Uiso 1 1 calc GR
C8 C 0.3059(6) 0.2887(4) 0.1445(2) 0.0268(14) Uani 1 1 d .
H8A H 0.2924 0.2481 0.1076 0.040 Uiso 1 1 calc GR
H8B H 0.2225 0.2747 0.1585 0.040 Uiso 1 1 calc GR
H8C H 0.3673 0.2572 0.1703 0.040 Uiso 1 1 calc GR
C9 C 0.3744(6) 0.4903(5) 0.1985(2) 0.0255(14) Uani 1 1 d .
H9A H 0.4332 0.4595 0.2259 0.038 Uiso 1 1 calc GR
H9B H 0.2883 0.4752 0.2101 0.038 Uiso 1 1 calc GR
H9C H 0.4093 0.5765 0.1959 0.038 Uiso 1 1 calc GR
C10 C 0.8409(6) 0.6429(4) 0.1126(2) 0.0188(12) Uani 1 1 d .
C11 C 0.8099(6) 0.7442(5) 0.0728(3) 0.0318(15) Uani 1 1 d .
H11A H 0.7740 0.7090 0.0351 0.048 Uiso 1 1 calc GR
H11B H 0.8903 0.8063 0.0715 0.048 Uiso 1 1 calc GR
H11C H 0.7463 0.7796 0.0872 0.048 Uiso 1 1 calc GR
C12 C 0.8910(6) 0.7001(5) 0.1728(2) 0.0291(14) Uani 1 1 d .
H12A H 0.8248 0.7349 0.1852 0.044 Uiso 1 1 calc GR
H12B H 0.9715 0.7628 0.1728 0.044 Uiso 1 1 calc GR
H12C H 0.9083 0.6384 0.1982 0.044 Uiso 1 1 calc GR
C13 C 0.9551(6) 0.6000(5) 0.0913(2) 0.0299(15) Uani 1 1 d .
H13A H 0.9795 0.5397 0.1158 0.045 Uiso 1 1 calc GR
H13B H 1.0305 0.6684 0.0918 0.045 Uiso 1 1 calc GR
H13C H 0.9260 0.5653 0.0532 0.045 Uiso 1 1 calc GR
C14 C 0.7267(5) 0.1179(4) 0.0800(2) 0.0194(12) Uani 1 1 d .
C15 C 0.6990(6) 0.0592(4) 0.1308(2) 0.0197(12) Uani 1 1 d .
H15 H 0.7614 0.0362 0.1575 0.024 Uiso 1 1 calc R
C16 C 0.5642(5) 0.0409(4) 0.1348(2) 0.0186(12) Uani 1 1 d .
C17 C 0.5050(6) 0.0917(4) 0.0863(2) 0.0216(13) Uani 1 1 d .
H17 H 0.4163 0.0938 0.0779 0.026 Uiso 1 1 calc R
C18 C 0.6057(5) 0.1385(4) 0.0530(2) 0.0190(12) Uani 1 1 d .
H18 H 0.5940 0.1767 0.0189 0.023 Uiso 1 1 calc R
C19 C 0.8562(6) 0.1401(5) 0.0547(2) 0.0214(13) Uani 1 1 d .
C20 C 0.9660(6) 0.1054(5) 0.0957(2) 0.0287(14) Uani 1 1 d .
H20A H 0.9852 0.1560 0.1301 0.043 Uiso 1 1 calc GR
H20B H 1.0447 0.1170 0.0783 0.043 Uiso 1 1 calc GR
H20C H 0.9371 0.0213 0.1046 0.043 Uiso 1 1 calc GR
C21 C 0.9035(6) 0.2738(5) 0.0403(2) 0.0303(15) Uani 1 1 d .
H21A H 0.8393 0.2934 0.0112 0.045 Uiso 1 1 calc GR
H21B H 0.9874 0.2865 0.0269 0.045 Uiso 1 1 calc GR
H21C H 0.9135 0.3253 0.0738 0.045 Uiso 1 1 calc GR
C22 C 0.8298(6) 0.0603(5) -0.0006(2) 0.0295(14) Uani 1 1 d .
H22A H 0.7970 -0.0237 0.0075 0.044 Uiso 1 1 calc GR
H22B H 0.9109 0.0703 -0.0161 0.044 Uiso 1 1 calc GR
H22C H 0.7649 0.0846 -0.0277 0.044 Uiso 1 1 calc GR
C23 C 0.4862(6) -0.0492(5) 0.1737(3) 0.0264(14) Uani 1 1 d .
C24 C 0.5773(7) -0.0635(5) 0.2282(2) 0.0369(16) Uani 1 1 d .
H24A H 0.6514 -0.0905 0.2185 0.055 Uiso 1 1 calc GR
H24B H 0.5287 -0.1227 0.2509 0.055 Uiso 1 1 calc GR
H24C H 0.6092 0.0135 0.2493 0.055 Uiso 1 1 calc GR
C25 C 0.3652(6) -0.0075(5) 0.1888(3) 0.0360(17) Uani 1 1 d .
H25A H 0.3958 0.0685 0.2108 0.054 Uiso 1 1 calc GR
H25B H 0.3154 -0.0682 0.2105 0.054 Uiso 1 1 calc GR
H25C H 0.3094 0.0032 0.1544 0.054 Uiso 1 1 calc GR
C26 C 0.4349(6) -0.1717(5) 0.1395(3) 0.0350(16) Uani 1 1 d .
H26A H 0.3790 -0.1617 0.1051 0.052 Uiso 1 1 calc GR
H26B H 0.3847 -0.2308 0.1619 0.052 Uiso 1 1 calc GR
H26C H 0.5089 -0.1994 0.1303 0.052 Uiso 1 1 calc GR
C27 C 1.0123(6) 0.1502(4) 0.3575(2) 0.0186(12) Uani 1 1 d .
C28 C 0.8758(6) 0.1095(4) 0.3597(2) 0.0204(13) Uani 1 1 d .
H28 H 0.8137 0.0575 0.3326 0.025 Uiso 1 1 calc R
C29 C 0.8475(6) 0.1606(5) 0.4101(2) 0.0192(13) Uani 1 1 d .
C30 C 0.9663(6) 0.2375(5) 0.4375(2) 0.0245(14) Uani 1 1 d .
H30 H 0.9762 0.2844 0.4709 0.029 Uiso 1 1 calc R
C31 C 1.0700(6) 0.2319(4) 0.4057(2) 0.0209(13) Uani 1 1 d .
H31 H 1.1589 0.2740 0.4148 0.025 Uiso 1 1 calc R
C32 C 1.0916(6) 0.0942(5) 0.3197(2) 0.0260(14) Uani 1 1 d .
C33 C 1.1456(7) 0.0000(5) 0.3550(3) 0.0422(19) Uani 1 1 d .
H33A H 1.1977 -0.0360 0.3333 0.063 Uiso 1 1 calc GR
H33B H 1.0727 -0.0624 0.3645 0.063 Uiso 1 1 calc GR
H33C H 1.2002 0.0393 0.3893 0.063 Uiso 1 1 calc GR
C34 C 1.2093(6) 0.1888(5) 0.3030(3) 0.0313(15) Uani 1 1 d .
H34A H 1.1772 0.2464 0.2791 0.047 Uiso 1 1 calc GR
H34B H 1.2605 0.1487 0.2827 0.047 Uiso 1 1 calc GR
H34C H 1.2643 0.2309 0.3367 0.047 Uiso 1 1 calc GR
C35 C 1.0024(6) 0.0296(5) 0.2665(2) 0.0318(15) Uani 1 1 d .
H35A H 0.9629 0.0867 0.2453 0.048 Uiso 1 1 calc GR
H35B H 0.9337 -0.0354 0.2772 0.048 Uiso 1 1 calc GR
H35C H 1.0542 -0.0033 0.2435 0.048 Uiso 1 1 calc GR
C36 C 0.7191(6) 0.1264(5) 0.4350(2) 0.0229(13) Uani 1 1 d .
C37 C 0.6064(6) 0.0395(5) 0.3940(2) 0.0256(14) Uani 1 1 d .
H37A H 0.5842 0.0812 0.3605 0.038 Uiso 1 1 calc GR
H37B H 0.5296 0.0138 0.4126 0.038 Uiso 1 1 calc GR
H37C H 0.6353 -0.0306 0.3836 0.038 Uiso 1 1 calc GR
C38 C 0.6728(6) 0.2397(5) 0.4497(2) 0.0309(15) Uani 1 1 d .
H38A H 0.7406 0.2927 0.4765 0.046 Uiso 1 1 calc GR
H38B H 0.5926 0.2151 0.4660 0.046 Uiso 1 1 calc GR
H38C H 0.6562 0.2822 0.4157 0.046 Uiso 1 1 calc GR
C39 C 0.7457(7) 0.0615(5) 0.4905(2) 0.0366(16) Uani 1 1 d .
H39A H 0.7793 -0.0075 0.4827 0.055 Uiso 1 1 calc GR
H39B H 0.6645 0.0342 0.5059 0.055 Uiso 1 1 calc GR
H39C H 0.8101 0.1172 0.5176 0.055 Uiso 1 1 calc GR
C40 C 1.0987(5) 0.5957(4) 0.3660(2) 0.0156(12) Uani 1 1 d .
C41 C 0.9777(5) 0.6246(4) 0.3424(2) 0.0180(12) Uani 1 1 d .
H41 H 0.9624 0.6586 0.3074 0.022 Uiso 1 1 calc R
C42 C 0.8843(5) 0.5934(4) 0.3808(2) 0.0152(12) Uani 1 1 d .
C43 C 0.9465(5) 0.5401(4) 0.4270(2) 0.0177(12) Uani 1 1 d .
H43 H 0.9084 0.5092 0.4584 0.021 Uiso 1 1 calc R
C44 C 1.0761(5) 0.5415(4) 0.4176(2) 0.0158(12) Uani 1 1 d .
H44 H 1.1371 0.5111 0.4418 0.019 Uiso 1 1 calc R
C45 C 1.2296(6) 0.6291(5) 0.3433(2) 0.0191(12) Uani 1 1 d .
C46 C 1.2845(5) 0.5156(5) 0.3394(2) 0.0240(13) Uani 1 1 d .
H46A H 1.2974 0.4836 0.3765 0.036 Uiso 1 1 calc GR
H46B H 1.3679 0.5378 0.3253 0.036 Uiso 1 1 calc GR
H46C H 1.2224 0.4546 0.3139 0.036 Uiso 1 1 calc GR
C47 C 1.3285(6) 0.7247(5) 0.3852(2) 0.0297(14) Uani 1 1 d .
H47A H 1.2943 0.7953 0.3884 0.045 Uiso 1 1 calc GR
H47B H 1.4123 0.7479 0.3715 0.045 Uiso 1 1 calc GR
H47C H 1.3407 0.6908 0.4218 0.045 Uiso 1 1 calc GR
C48 C 1.2157(6) 0.6826(5) 0.2848(2) 0.0254(13) Uani 1 1 d .
H48A H 1.1542 0.6234 0.2582 0.038 Uiso 1 1 calc GR
H48B H 1.3008 0.7037 0.2721 0.038 Uiso 1 1 calc GR
H48C H 1.1833 0.7544 0.2871 0.038 Uiso 1 1 calc GR
C49 C 0.7579(5) 0.6378(5) 0.3798(2) 0.0189(12) Uani 1 1 d .
C50 C 0.7984(6) 0.7594(5) 0.4153(2) 0.0336(16) Uani 1 1 d .
H50A H 0.8323 0.7459 0.4538 0.050 Uiso 1 1 calc GR
H50B H 0.7222 0.7920 0.4149 0.050 Uiso 1 1 calc GR
H50C H 0.8659 0.8163 0.3992 0.050 Uiso 1 1 calc GR
C51 C 0.6512(6) 0.5485(5) 0.4060(2) 0.0295(15) Uani 1 1 d .
H51A H 0.6209 0.4741 0.3829 0.044 Uiso 1 1 calc GR
H51B H 0.5777 0.5838 0.4081 0.044 Uiso 1 1 calc GR
H51C H 0.6876 0.5314 0.4437 0.044 Uiso 1 1 calc GR
C52 C 0.6992(6) 0.6603(5) 0.3190(2) 0.0262(14) Uani 1 1 d .
H52A H 0.7634 0.7210 0.3030 0.039 Uiso 1 1 calc GR
H52B H 0.6205 0.6885 0.3198 0.039 Uiso 1 1 calc GR
H52C H 0.6771 0.5857 0.2960 0.039 Uiso 1 1 calc GR

loop_
_atom_site_aniso_label
_atom_site_aniso_U_11
_atom_site_aniso_U_22
_atom_site_aniso_U_33
_atom_site_aniso_U_23
_atom_site_aniso_U_13
_atom_site_aniso_U_12
Ce1 0.01440(18) 0.01289(15) 0.01257(15) 0.00039(12) 0.00188(13) 0.00118(13)
Ce2 0.01616(18) 0.01471(15) 0.01153(15) 0.00031(12) 0.00171(13) 0.00281(13)
I1 0.0148(2) 0.02408(19) 0.01365(18) -0.00057(15) 0.00269(15) 0.00187(16)
I2 0.0165(2) 0.0278(2) 0.01485(18) 0.00160(15) 0.00309(15) 0.00203(16)
C1 0.018(3) 0.013(3) 0.019(3) 0.000(2) 0.004(2) 0.007(2)
C2 0.026(3) 0.016(3) 0.011(3) 0.004(2) 0.009(2) 0.008(3)
C3 0.016(3) 0.013(3) 0.021(3) 0.007(2) 0.007(2) 0.003(2)
C4 0.018(3) 0.017(3) 0.013(3) 0.000(2) 0.006(2) 0.000(2)
C5 0.014(3) 0.016(3) 0.022(3) 0.000(2) 0.002(2) 0.004(2)
C6 0.017(3) 0.023(3) 0.021(3) 0.000(2) 0.006(3) 0.003(3)
C7 0.014(3) 0.044(4) 0.021(3) 0.004(3) 0.000(3) 0.011(3)
C8 0.021(4) 0.025(3) 0.031(3) 0.001(3) 0.007(3) -0.004(3)
C9 0.020(3) 0.030(3) 0.029(3) 0.001(3) 0.009(3) 0.010(3)
C10 0.023(3) 0.010(3) 0.025(3) 0.005(2) 0.008(3) 0.004(2)
C11 0.035(4) 0.020(3) 0.043(4) 0.006(3) 0.013(3) 0.006(3)
C12 0.019(4) 0.026(3) 0.037(4) -0.004(3) 0.002(3) -0.004(3)
C13 0.022(4) 0.029(3) 0.039(4) 0.010(3) 0.012(3) 0.002(3)
C14 0.019(3) 0.014(3) 0.025(3) -0.002(2) 0.007(3) 0.001(2)
C15 0.026(4) 0.016(3) 0.016(3) 0.002(2) -0.002(3) 0.005(3)
C16 0.022(3) 0.017(3) 0.017(3) -0.002(2) 0.005(3) 0.003(2)
C17 0.020(3) 0.018(3) 0.026(3) -0.001(2) 0.002(3) 0.004(3)
C18 0.027(4) 0.015(3) 0.014(3) 0.001(2) 0.000(2) 0.006(3)
C19 0.020(3) 0.019(3) 0.026(3) -0.006(2) 0.004(3) 0.006(3)
C20 0.024(4) 0.032(3) 0.028(3) -0.010(3) 0.010(3) 0.001(3)
C21 0.021(4) 0.032(3) 0.035(4) 0.000(3) 0.012(3) -0.004(3)
C22 0.028(4) 0.026(3) 0.031(3) -0.010(3) 0.004(3) 0.001(3)
C23 0.023(4) 0.015(3) 0.042(4) 0.009(3) 0.017(3) 0.000(3)
C24 0.045(5) 0.034(4) 0.031(4) 0.015(3) 0.007(3) 0.006(3)
C25 0.036(4) 0.028(3) 0.049(4) 0.013(3) 0.023(4) 0.006(3)
C26 0.033(4) 0.019(3) 0.052(4) 0.006(3) 0.018(3) -0.004(3)
C27 0.023(3) 0.013(3) 0.021(3) 0.010(2) 0.004(3) 0.006(2)
C28 0.026(4) 0.013(3) 0.023(3) 0.003(2) 0.008(3) 0.004(3)
C29 0.028(4) 0.020(3) 0.013(3) 0.006(2) 0.008(3) 0.009(3)
C30 0.034(4) 0.021(3) 0.018(3) 0.004(2) 0.002(3) 0.009(3)
C31 0.020(3) 0.018(3) 0.024(3) 0.007(2) 0.001(3) 0.004(3)
C32 0.029(4) 0.025(3) 0.030(3) -0.003(3) 0.012(3) 0.015(3)
C33 0.049(5) 0.037(4) 0.055(5) 0.015(3) 0.021(4) 0.029(4)
C34 0.032(4) 0.027(3) 0.039(4) -0.002(3) 0.015(3) 0.010(3)
C35 0.042(4) 0.029(3) 0.029(3) -0.003(3) 0.012(3) 0.015(3)
C36 0.033(4) 0.019(3) 0.019(3) 0.006(2) 0.011(3) 0.006(3)
C37 0.023(4) 0.023(3) 0.031(3) -0.002(3) 0.014(3) 0.000(3)
C38 0.035(4) 0.024(3) 0.036(4) 0.006(3) 0.018(3) 0.006(3)
C39 0.042(5) 0.038(4) 0.029(4) 0.013(3) 0.014(3) 0.004(3)
C40 0.018(3) 0.011(3) 0.019(3) -0.001(2) 0.006(2) 0.005(2)
C41 0.025(3) 0.014(3) 0.015(3) 0.000(2) 0.004(2) 0.002(2)
C42 0.019(3) 0.015(3) 0.012(3) 0.000(2) 0.005(2) 0.005(2)
C43 0.017(3) 0.020(3) 0.017(3) 0.004(2) 0.005(2) 0.005(2)
C44 0.019(3) 0.014(3) 0.014(3) 0.001(2) 0.000(2) 0.006(2)
C45 0.022(3) 0.021(3) 0.015(3) 0.002(2) 0.005(2) 0.005(3)
C46 0.016(3) 0.032(3) 0.024(3) -0.002(3) 0.006(3) 0.005(3)
C47 0.026(4) 0.032(3) 0.026(3) -0.007(3) 0.006(3) -0.003(3)
C48 0.023(4) 0.028(3) 0.023(3) 0.000(3) 0.007(3) 0.000(3)
C49 0.020(3) 0.019(3) 0.017(3) -0.007(2) 0.001(2) 0.005(2)
C50 0.032(4) 0.036(4) 0.038(4) -0.004(3) 0.004(3) 0.018(3)
C51 0.020(4) 0.036(3) 0.036(4) 0.005(3) 0.012(3) 0.010(3)
C52 0.018(3) 0.035(3) 0.027(3) 0.008(3) -0.004(3) 0.014(3)

loop_
_atom_type_symbol
_atom_type_description
_atom_type_scat_dispersion_real
_atom_type_scat_dispersion_imag
_atom_type_scat_source
C C 0.0033 0.0016 'International Tables Vol C Tables 4.2.6.8 and 6.1.1.4'
H H 0.0000 0.0000 'International Tables Vol C Tables 4.2.6.8 and 6.1.1.4'
Ce Ce -0.2486 2.6331 'International Tables Vol C Tables 4.2.6.8 and 6.1.1.4'
I I -0.4742 1.8119 'International Tables Vol C Tables 4.2.6.8 and 6.1.1.4'

loop_
_exptl_crystal_face_index_h
_exptl_crystal_face_index_k
_exptl_crystal_face_index_l
_exptl_crystal_face_perp_dist
_exptl_oxdiff_crystal_face_indexfrac_h
_exptl_oxdiff_crystal_face_indexfrac_k
_exptl_oxdiff_crystal_face_indexfrac_l
_exptl_oxdiff_crystal_face_x
_exptl_oxdiff_crystal_face_y
_exptl_oxdiff_crystal_face_z
-8 1 30 0.1627 -8.0158 0.9987 30.0742 0.1368 0.6292 0.7498
8 5 -27 0.1459 8.0150 5.0145 -27.0684 -0.1934 -0.8854 -0.4426
6 12 -15 0.2091 6.0103 12.0289 -15.0408 -0.2374 -0.9980 0.1151
-1 15 10 0.2843 -1.0041 15.0326 10.0209 -0.1076 -0.5758 0.8292
2 -14 -16 0.3607 2.0055 -14.0298 -16.0355 0.1165 0.4033 -0.9271
-6 -12 15 0.2174 -6.0103 -12.0289 15.0408 0.2374 0.9980 -0.1151
1 1 32 0.1557 1.0072 1.0002 32.0722 -0.4852 0.4462 0.7369
-1 -1 -32 0.1835 -1.0072 -1.0002 -32.0722 0.4852 -0.4462 -0.7369
-9 13 -10 0.2858 -9.0269 13.0281 -10.0185 0.6881 -0.6080 0.3599
9 -13 13 0.2940 9.0273 -13.0283 13.0253 -0.7271 0.6568 -0.2940
8 -14 -10 0.3652 8.0215 -14.0291 -10.0263 -0.3589 0.3572 -0.8332
-14 8 7 0.2401 -14.0358 8.0148 7.0249 0.8128 0.0427 0.5639
-9 -3 -20 0.2061 -9.0251 -3.0070 -20.0385 0.8648 0.0426 -0.5031
-7 -5 -22 0.2228 -7.0199 -5.0109 -22.0442 0.7642 0.0638 -0.6401
11 1 15 0.1192 11.0298 1.0032 15.0259 -0.9264 -0.0702 0.3003
14 -5 2 0.2143 14.0366 -5.0087 1.9951 -0.9386 -0.0487 -0.2455
12 2 -20 0.1408 12.0268 2.0081 -20.0549 -0.5405 -0.7148 -0.4347
-12 -4 17 0.1556 -12.0268 -4.0123 17.0484 0.5854 0.7676 0.2884
-8 -11 -1 0.2500 -8.0180 -11.0260 -0.9944 0.5749 0.7346 -0.4138
-5 -4 31 0.1391 -5.0070 -4.0120 31.0752 -0.0603 0.8278 0.5517
6 0 -32 0.1732 6.0102 0.0033 -32.0775 0.0187 -0.6647 -0.7409
4 -14 16 0.2747 4.0154 -14.0316 16.0360 -0.4321 0.8763 -0.2368
0 -4 32 0.1611 0.0057 -4.0112 32.0738 -0.4044 0.7243 0.5421
-5 15 -12 0.2864 -5.0175 15.0334 -12.0263 0.4434 -0.8381 0.3711
-4 6 31 0.2151 -4.0066 6.0105 31.0727 -0.1557 0.2955 0.9475
-12 -2 20 0.1430 -12.0268 -2.0081 20.0549 0.5405 0.7148 0.4347
-10 6 27 0.2157 -10.0223 6.0097 27.0680 0.2937 0.3742 0.8975

loop_
_geom_angle_atom_site_label_1
_geom_angle_atom_site_label_2
_geom_angle_atom_site_label_3
_geom_angle
I1 Ce1 I2 77.963(11)
C1 Ce1 I1 128.42(11)
C1 Ce1 I2 90.48(10)
C1 Ce1 C2 29.14(15)
C1 Ce1 C3 48.70(15)
C1 Ce1 C14 132.23(16)
C1 Ce1 C15 145.56(16)
C1 Ce1 C16 120.43(16)
C2 Ce1 I1 99.37(12)
C2 Ce1 I2 85.61(9)
C2 Ce1 C3 29.02(13)
C2 Ce1 C15 172.90(15)
C2 Ce1 C16 148.85(15)
C3 Ce1 I1 87.89(11)
C3 Ce1 I2 109.23(10)
C4 Ce1 I1 107.49(12)
C4 Ce1 I2 133.48(10)
C4 Ce1 C1 49.09(14)
C4 Ce1 C2 47.92(13)
C4 Ce1 C3 29.19(14)
C4 Ce1 C14 97.39(14)
C4 Ce1 C15 126.03(14)
C4 Ce1 C16 127.80(15)
C4 Ce1 C17 99.21(15)
C5 Ce1 I1 135.98(11)
C5 Ce1 I2 119.49(9)
C5 Ce1 C1 29.78(13)
C5 Ce1 C2 48.25(15)
C5 Ce1 C3 48.92(16)
C5 Ce1 C4 30.15(14)
C5 Ce1 C14 103.54(15)
C5 Ce1 C15 124.71(15)
C5 Ce1 C16 110.39(16)
C5 Ce1 C17 81.50(16)
C5 Ce1 C18 77.37(15)
C14 Ce1 I1 89.90(12)
C14 Ce1 I2 129.09(10)
C14 Ce1 C2 145.30(14)
C14 Ce1 C3 119.62(14)
C14 Ce1 C15 29.11(13)
C14 Ce1 C16 48.29(14)
C15 Ce1 I1 85.96(12)
C15 Ce1 I2 100.17(10)
C15 Ce1 C3 147.94(13)
C15 Ce1 C16 28.54(14)
C16 Ce1 I1 109.70(11)
C16 Ce1 I2 89.61(10)
C16 Ce1 C3 156.87(15)
C17 Ce1 I1 133.75(11)
C17 Ce1 I2 109.54(10)
C17 Ce1 C1 97.62(15)
C17 Ce1 C2 126.25(16)
C17 Ce1 C3 127.67(15)
C17 Ce1 C14 49.02(15)
C17 Ce1 C15 47.95(16)
C17 Ce1 C16 29.49(14)
C18 Ce1 I1 118.50(11)
C18 Ce1 I2 137.57(11)
C18 Ce1 C1 103.84(15)
C18 Ce1 C2 124.93(15)
C18 Ce1 C3 110.14(15)
C18 Ce1 C4 81.67(15)
C18 Ce1 C14 29.57(15)
C18 Ce1 C15 47.98(15)
C18 Ce1 C16 48.61(14)
C18 Ce1 C17 29.98(14)
I1 Ce2 I2 78.259(11)
C27 Ce2 I1 89.12(10)
C27 Ce2 I2 110.37(12)
C27 Ce2 C41 147.65(16)
C27 Ce2 C42 154.20(15)
C28 Ce2 I1 98.69(10)
C28 Ce2 I2 85.95(12)
C28 Ce2 C27 28.59(14)
C28 Ce2 C40 145.15(16)
C28 Ce2 C41 172.58(16)
C28 Ce2 C42 148.44(13)
C29 Ce2 I1 127.75(10)
C29 Ce2 I2 89.26(12)
C29 Ce2 C27 48.21(14)
C29 Ce2 C28 29.32(13)
C29 Ce2 C40 133.37(16)
C29 Ce2 C41 145.47(14)
C29 Ce2 C42 119.51(13)
C30 Ce2 I1 137.72(11)
C30 Ce2 I2 117.24(13)
C30 Ce2 C27 48.95(14)
C30 Ce2 C28 48.37(16)
C30 Ce2 C29 29.31(16)
C30 Ce2 C31 30.38(14)
C30 Ce2 C40 104.78(16)
C30 Ce2 C41 124.38(16)
C30 Ce2 C42 108.10(15)
C30 Ce2 C43 80.01(15)
C31 Ce2 I1 109.79(10)
C31 Ce2 I2 133.77(12)
C31 Ce2 C27 29.53(15)
C31 Ce2 C28 48.18(17)
C31 Ce2 C29 48.91(16)
C31 Ce2 C40 97.12(16)
C31 Ce2 C41 125.19(16)
C31 Ce2 C42 124.79(15)
C40 Ce2 I1 90.04(10)
C40 Ce2 I2 128.89(10)
C40 Ce2 C27 119.09(15)
C40 Ce2 C41 28.97(14)
C40 Ce2 C42 48.26(14)
C41 Ce2 I1 86.76(9)
C41 Ce2 I2 100.15(11)
C42 Ce2 I1 111.10(9)
C42 Ce2 I2 89.99(11)
C42 Ce2 C41 28.78(12)
C43 Ce2 I1 134.22(10)
C43 Ce2 I2 110.27(11)
C43 Ce2 C27 125.14(15)
C43 Ce2 C28 126.18(14)
C43 Ce2 C29 97.81(14)
C43 Ce2 C31 96.10(15)
C43 Ce2 C40 48.66(14)
C43 Ce2 C41 47.74(14)
C43 Ce2 C42 29.20(14)
C44 Ce2 I1 117.98(10)
C44 Ce2 I2 138.12(10)
C44 Ce2 C27 108.29(16)
C44 Ce2 C28 124.84(16)
C44 Ce2 C29 105.06(15)
C44 Ce2 C30 78.00(16)
C44 Ce2 C31 79.86(15)
C44 Ce2 C40 29.18(13)
C44 Ce2 C41 47.75(15)
C44 Ce2 C42 48.57(15)
C44 Ce2 C43 30.04(14)
Ce2 I1 Ce1 102.218(12)
Ce2 I2 Ce1 101.560(12)
C2 C1 Ce1 76.8(3)
C2 C1 C5 106.3(4)
C2 C1 C6 127.7(4)
C5 C1 Ce1 71.8(3)
C5 C1 C6 125.8(5)
C6 C1 Ce1 120.8(3)
Ce1 C2 H2 116.4
C1 C2 Ce1 74.0(3)
C1 C2 H2 124.9
C1 C2 C3 110.3(4)
C3 C2 Ce1 76.5(3)
C3 C2 H2 124.9
C2 C3 Ce1 74.4(3)
C2 C3 C10 126.2(5)
C4 C3 Ce1 71.0(3)
C4 C3 C2 105.8(5)
C4 C3 C10 126.0(4)
C10 C3 Ce1 132.1(3)
Ce1 C4 H4 113.3
C3 C4 Ce1 79.8(3)
C3 C4 H4 125.5
C3 C4 C5 109.1(4)
C5 C4 Ce1 73.6(3)
C5 C4 H4 125.5
Ce1 C5 H5 112.0
C1 C5 Ce1 78.4(3)
C1 C5 C4 108.5(5)
C1 C5 H5 125.8
C4 C5 Ce1 76.3(3)
C4 C5 H5 125.8
C1 C6 C7 108.0(4)
C1 C6 C8 111.1(4)
C1 C6 C9 110.5(5)
C7 C6 C9 108.7(4)
C8 C6 C7 109.8(5)
C8 C6 C9 108.8(4)
C6 C7 H7A 109.5
C6 C7 H7B 109.5
C6 C7 H7C 109.5
H7A C7 H7B 109.5
H7A C7 H7C 109.5
H7B C7 H7C 109.5
C6 C8 H8A 109.5
C6 C8 H8B 109.5
C6 C8 H8C 109.5
H8A C8 H8B 109.5
H8A C8 H8C 109.5
H8B C8 H8C 109.5
C6 C9 H9A 109.5
C6 C9 H9B 109.5
C6 C9 H9C 109.5
H9A C9 H9B 109.5
H9A C9 H9C 109.5
H9B C9 H9C 109.5
C3 C10 C11 107.5(5)
C3 C10 C12 112.8(4)
C3 C10 C13 112.8(4)
C12 C10 C11 108.3(4)
C12 C10 C13 108.3(5)
C13 C10 C11 107.0(4)
C10 C11 H11A 109.5
C10 C11 H11B 109.5
C10 C11 H11C 109.5
H11A C11 H11B 109.5
H11A C11 H11C 109.5
H11B C11 H11C 109.5
C10 C12 H12A 109.5
C10 C12 H12B 109.5
C10 C12 H12C 109.5
H12A C12 H12B 109.5
H12A C12 H12C 109.5
H12B C12 H12C 109.5
C10 C13 H13A 109.5
C10 C13 H13B 109.5
C10 C13 H13C 109.5
H13A C13 H13B 109.5
H13A C13 H13C 109.5
H13B C13 H13C 109.5
C15 C14 Ce1 76.8(3)
C15 C14 C19 127.5(5)
C18 C14 Ce1 72.0(3)
C18 C14 C15 106.2(4)
C18 C14 C19 125.8(5)
C19 C14 Ce1 122.4(3)
Ce1 C15 H15 117.0
C14 C15 Ce1 74.1(3)
C14 C15 H15 125.0
C16 C15 Ce1 75.8(3)
C16 C15 C14 110.0(5)
C16 C15 H15 125.0
C15 C16 Ce1 75.7(3)
C15 C16 C17 107.1(5)
C15 C16 C23 125.9(5)
C17 C16 Ce1 71.8(3)
C17 C16 C23 124.7(5)
C23 C16 Ce1 131.3(3)
Ce1 C17 H17 113.5
C16 C17 Ce1 78.7(3)
C16 C17 H17 126.2
C18 C17 Ce1 73.9(3)
C18 C17 C16 107.5(5)
C18 C17 H17 126.2
Ce1 C18 H18 112.4
C14 C18 Ce1 78.4(3)
C14 C18 C17 109.1(5)
C14 C18 H18 125.4
C17 C18 Ce1 76.1(3)
C17 C18 H18 125.4
C14 C19 C22 108.5(5)
C20 C19 C14 111.1(4)
C20 C19 C22 108.5(4)
C21 C19 C14 111.0(4)
C21 C19 C20 109.2(5)
C21 C19 C22 108.4(4)
C19 C20 H20A 109.5
C19 C20 H20B 109.5
C19 C20 H20C 109.5
H20A C20 H20B 109.5
H20A C20 H20C 109.5
H20B C20 H20C 109.5
C19 C21 H21A 109.5
C19 C21 H21B 109.5
C19 C21 H21C 109.5
H21A C21 H21B 109.5
H21A C21 H21C 109.5
H21B C21 H21C 109.5
C19 C22 H22A 109.5
C19 C22 H22B 109.5
C19 C22 H22C 109.5
H22A C22 H22B 109.5
H22A C22 H22C 109.5
H22B C22 H22C 109.5
C16 C23 C25 111.7(4)
C24 C23 C16 110.4(5)
C24 C23 C25 109.9(5)
C24 C23 C26 109.9(4)
C26 C23 C16 106.4(4)
C26 C23 C25 108.5(5)
C23 C24 H24A 109.5
C23 C24 H24B 109.5
C23 C24 H24C 109.5
H24A C24 H24B 109.5
H24A C24 H24C 109.5
H24B C24 H24C 109.5
C23 C25 H25A 109.5
C23 C25 H25B 109.5
C23 C25 H25C 109.5
H25A C25 H25B 109.5
H25A C25 H25C 109.5
H25B C25 H25C 109.5
C23 C26 H26A 109.5
C23 C26 H26B 109.5
C23 C26 H26C 109.5
H26A C26 H26B 109.5
H26A C26 H26C 109.5
H26B C26 H26C 109.5
C28 C27 Ce2 75.4(3)
C28 C27 C31 107.3(5)
C28 C27 C32 126.4(5)
C31 C27 Ce2 71.3(3)
C31 C27 C32 124.7(5)
C32 C27 Ce2 130.0(3)
Ce2 C28 H28 116.6
C27 C28 Ce2 76.0(3)
C27 C28 H28 125.4
C27 C28 C29 109.1(5)
C29 C28 Ce2 73.9(3)
C29 C28 H28 125.4
C28 C29 Ce2 76.7(3)
C28 C29 C36 127.5(5)
C30 C29 Ce2 71.7(3)
C30 C29 C28 107.3(5)
C30 C29 C36 124.7(5)
C36 C29 Ce2 123.6(3)
Ce2 C30 H30 111.8
C29 C30 Ce2 79.0(3)
C29 C30 H30 125.7
C29 C30 C31 108.6(5)
C31 C30 Ce2 76.0(3)
C31 C30 H30 125.7
Ce2 C31 H31 113.5
C27 C31 Ce2 79.2(3)
C27 C31 C30 107.6(5)
C27 C31 H31 126.2
C30 C31 Ce2 73.6(3)
C30 C31 H31 126.2
C33 C32 C27 106.6(4)
C34 C32 C27 112.5(4)
C34 C32 C33 108.2(5)
C35 C32 C27 111.0(5)
C35 C32 C33 108.6(5)
C35 C32 C34 109.7(5)
C32 C33 H33A 109.5
C32 C33 H33B 109.5
C32 C33 H33C 109.5
H33A C33 H33B 109.5
H33A C33 H33C 109.5
H33B C33 H33C 109.5
C32 C34 H34A 109.5
C32 C34 H34B 109.5
C32 C34 H34C 109.5
H34A C34 H34B 109.5
H34A C34 H34C 109.5
H34B C34 H34C 109.5
C32 C35 H35A 109.5
C32 C35 H35B 109.5
C32 C35 H35C 109.5
H35A C35 H35B 109.5
H35A C35 H35C 109.5
H35B C35 H35C 109.5
C29 C36 C37 111.9(4)
C29 C36 C38 111.6(4)
C29 C36 C39 107.9(5)
C38 C36 C37 108.8(5)
C38 C36 C39 107.9(4)
C39 C36 C37 108.7(5)
C36 C37 H37A 109.5
C36 C37 H37B 109.5
C36 C37 H37C 109.5
H37A C37 H37B 109.5
H37A C37 H37C 109.5
H37B C37 H37C 109.5
C36 C38 H38A 109.5
C36 C38 H38B 109.5
C36 C38 H38C 109.5
H38A C38 H38B 109.5
H38A C38 H38C 109.5
H38B C38 H38C 109.5
C36 C39 H39A 109.5
C36 C39 H39B 109.5
C36 C39 H39C 109.5
H39A C39 H39B 109.5
H39A C39 H39C 109.5
H39B C39 H39C 109.5
C41 C40 Ce2 76.8(3)
C41 C40 C45 126.9(4)
C44 C40 Ce2 70.3(3)
C44 C40 C41 106.2(4)
C44 C40 C45 126.6(5)
C45 C40 Ce2 122.9(3)
Ce2 C41 H41 117.3
C40 C41 Ce2 74.3(3)
C40 C41 H41 125.3
C42 C41 Ce2 75.0(3)
C42 C41 C40 109.4(4)
C42 C41 H41 125.3
C41 C42 Ce2 76.2(3)
C41 C42 C49 126.1(4)
C43 C42 Ce2 70.3(3)
C43 C42 C41 106.3(4)
C43 C42 C49 125.9(4)
C49 C42 Ce2 129.9(3)
Ce2 C43 H43 111.9
C42 C43 Ce2 80.5(3)
C42 C43 H43 125.7
C44 C43 Ce2 74.3(3)
C44 C43 C42 108.7(4)
C44 C43 H43 125.7
Ce2 C44 H44 111.0
C40 C44 Ce2 80.5(3)
C40 C44 C43 109.4(5)
C40 C44 H44 125.3
C43 C44 Ce2 75.6(3)
C43 C44 H44 125.3
C40 C45 C46 110.1(4)
C40 C45 C47 107.9(4)
C40 C45 C48 112.0(5)
C47 C45 C46 108.9(5)
C48 C45 C46 109.0(4)
C48 C45 C47 108.8(4)
C45 C46 H46A 109.5
C45 C46 H46B 109.5
C45 C46 H46C 109.5
H46A C46 H46B 109.5
H46A C46 H46C 109.5
H46B C46 H46C 109.5
C45 C47 H47A 109.5
C45 C47 H47B 109.5
C45 C47 H47C 109.5
H47A C47 H47B 109.5
H47A C47 H47C 109.5
H47B C47 H47C 109.5
C45 C48 H48A 109.5
C45 C48 H48B 109.5
C45 C48 H48C 109.5
H48A C48 H48B 109.5
H48A C48 H48C 109.5
H48B C48 H48C 109.5
C42 C49 C50 106.6(4)
C42 C49 C52 111.6(4)
C51 C49 C42 112.4(4)
C51 C49 C50 108.7(4)
C51 C49 C52 108.7(5)
C52 C49 C50 108.8(4)
C49 C50 H50A 109.5
C49 C50 H50B 109.5
C49 C50 H50C 109.5
H50A C50 H50B 109.5
H50A C50 H50C 109.5
H50B C50 H50C 109.5
C49 C51 H51A 109.5
C49 C51 H51B 109.5
C49 C51 H51C 109.5
H51A C51 H51B 109.5
H51A C51 H51C 109.5
H51B C51 H51C 109.5
C49 C52 H52A 109.5
C49 C52 H52B 109.5
C49 C52 H52C 109.5
H52A C52 H52B 109.5
H52A C52 H52C 109.5
H52B C52 H52C 109.5

loop_
_geom_bond_atom_site_label_1
_geom_bond_atom_site_label_2
_geom_bond_distance
Ce1 I1 3.2238(5)
Ce1 I2 3.2410(4)
Ce1 C1 2.791(5)
Ce1 C2 2.827(4)
Ce1 C3 2.854(5)
Ce1 C4 2.741(5)
Ce1 C5 2.706(5)
Ce1 C14 2.801(5)
Ce1 C15 2.836(5)
Ce1 C16 2.837(5)
Ce1 C17 2.748(5)
Ce1 C18 2.720(5)
Ce2 I1 3.2157(4)
Ce2 I2 3.2286(5)
Ce2 C27 2.842(5)
Ce2 C28 2.836(5)
Ce2 C29 2.800(5)
Ce2 C30 2.709(5)
Ce2 C31 2.741(5)
Ce2 C40 2.836(5)
Ce2 C41 2.869(5)
Ce2 C42 2.854(4)
Ce2 C43 2.725(5)
Ce2 C44 2.708(5)
C1 C2 1.414(7)
C1 C5 1.415(6)
C1 C6 1.522(7)
C2 H2 0.9300
C2 C3 1.423(6)
C3 C4 1.414(7)
C3 C10 1.499(7)
C4 H4 0.9300
C4 C5 1.417(7)
C5 H5 0.9300
C6 C7 1.525(7)
C6 C8 1.525(7)
C6 C9 1.546(7)
C7 H7A 0.9600
C7 H7B 0.9600
C7 H7C 0.9600
C8 H8A 0.9600
C8 H8B 0.9600
C8 H8C 0.9600
C9 H9A 0.9600
C9 H9B 0.9600
C9 H9C 0.9600
C10 C11 1.559(7)
C10 C12 1.528(7)
C10 C13 1.548(6)
C11 H11A 0.9600
C11 H11B 0.9600
C11 H11C 0.9600
C12 H12A 0.9600
C12 H12B 0.9600
C12 H12C 0.9600
C13 H13A 0.9600
C13 H13B 0.9600
C13 H13C 0.9600
C14 C15 1.417(6)
C14 C18 1.411(7)
C14 C19 1.534(7)
C15 H15 0.9300
C15 C16 1.398(7)
C16 C17 1.424(7)
C16 C23 1.546(7)
C17 H17 0.9300
C17 C18 1.415(7)
C18 H18 0.9300
C19 C20 1.530(8)
C19 C21 1.529(7)
C19 C22 1.538(7)
C20 H20A 0.9600
C20 H20B 0.9600
C20 H20C 0.9600
C21 H21A 0.9600
C21 H21B 0.9600
C21 H21C 0.9600
C22 H22A 0.9600
C22 H22B 0.9600
C22 H22C 0.9600
C23 C24 1.528(8)
C23 C25 1.548(7)
C23 C26 1.534(7)
C24 H24A 0.9600
C24 H24B 0.9600
C24 H24C 0.9600
C25 H25A 0.9600
C25 H25B 0.9600
C25 H25C 0.9600
C26 H26A 0.9600
C26 H26B 0.9600
C26 H26C 0.9600
C27 C28 1.402(7)
C27 C31 1.426(7)
C27 C32 1.541(6)
C28 H28 0.9300
C28 C29 1.427(6)
C29 C30 1.397(8)
C29 C36 1.518(7)
C30 H30 0.9300
C30 C31 1.428(7)
C31 H31 0.9300
C32 C33 1.529(7)
C32 C34 1.527(7)
C32 C35 1.517(8)
C33 H33A 0.9600
C33 H33B 0.9600
C33 H33C 0.9600
C34 H34A 0.9600
C34 H34B 0.9600
C34 H34C 0.9600
C35 H35A 0.9600
C35 H35B 0.9600
C35 H35C 0.9600
C36 C37 1.542(8)
C36 C38 1.536(6)
C36 C39 1.540(7)
C37 H37A 0.9600
C37 H37B 0.9600
C37 H37C 0.9600
C38 H38A 0.9600
C38 H38B 0.9600
C38 H38C 0.9600
C39 H39A 0.9600
C39 H39B 0.9600
C39 H39C 0.9600
C40 C41 1.427(7)
C40 C44 1.402(6)
C40 C45 1.514(7)
C41 H41 0.9300
C41 C42 1.422(6)
C42 C43 1.412(7)
C42 C49 1.528(7)
C43 H43 0.9300
C43 C44 1.408(7)
C44 H44 0.9300
C45 C46 1.541(6)
C45 C47 1.536(7)
C45 C48 1.524(7)
C46 H46A 0.9600
C46 H46B 0.9600
C46 H46C 0.9600
C47 H47A 0.9600
C47 H47B 0.9600
C47 H47C 0.9600
C48 H48A 0.9600
C48 H48B 0.9600
C48 H48C 0.9600
C49 C50 1.540(7)
C49 C51 1.525(7)
C49 C52 1.537(7)
C50 H50A 0.9600
C50 H50B 0.9600
C50 H50C 0.9600
C51 H51A 0.9600
C51 H51B 0.9600
C51 H51C 0.9600
C52 H52A 0.9600
C52 H52B 0.9600
C52 H52C 0.9600

loop_
_geom_torsion_atom_site_label_1
_geom_torsion_atom_site_label_2
_geom_torsion_atom_site_label_3
_geom_torsion_atom_site_label_4
_geom_torsion
Ce1 C1 C2 C3 68.7(3)
Ce1 C1 C5 C4 -71.1(3)
Ce1 C1 C6 C7 -150.4(3)
Ce1 C1 C6 C8 -30.0(6)
Ce1 C1 C6 C9 90.8(4)
Ce1 C2 C3 C4 64.5(3)
Ce1 C2 C3 C10 -131.2(5)
Ce1 C3 C4 C5 68.5(3)
Ce1 C3 C10 C11 166.4(3)
Ce1 C3 C10 C12 -74.3(5)
Ce1 C3 C10 C13 48.7(6)
Ce1 C4 C5 C1 72.6(3)
Ce1 C14 C15 C16 67.9(4)
Ce1 C14 C18 C17 -70.7(3)
Ce1 C14 C19 C20 90.6(5)
Ce1 C14 C19 C21 -31.1(6)
Ce1 C14 C19 C22 -150.1(3)
Ce1 C15 C16 C17 65.4(3)
Ce1 C15 C16 C23 -131.1(5)
Ce1 C16 C17 C18 69.0(3)
Ce1 C16 C23 C24 -72.0(6)
Ce1 C16 C23 C25 50.6(7)
Ce1 C16 C23 C26 168.7(4)
Ce1 C17 C18 C14 72.2(4)
Ce2 C27 C28 C29 -67.1(3)
Ce2 C27 C31 C30 68.7(3)
Ce2 C27 C32 C33 166.0(4)
Ce2 C27 C32 C34 47.5(7)
Ce2 C27 C32 C35 -75.9(6)
Ce2 C28 C29 C30 -65.7(3)
Ce2 C28 C29 C36 122.3(5)
Ce2 C29 C30 C31 -71.0(3)
Ce2 C29 C36 C37 90.2(5)
Ce2 C29 C36 C38 -31.9(6)
Ce2 C29 C36 C39 -150.3(4)
Ce2 C30 C31 C27 -72.6(3)
Ce2 C40 C41 C42 67.4(3)
Ce2 C40 C44 C43 -71.0(4)
Ce2 C40 C45 C46 -32.4(6)
Ce2 C40 C45 C47 -151.1(4)
Ce2 C40 C45 C48 89.1(4)
Ce2 C41 C42 C43 64.4(3)
Ce2 C41 C42 C49 -129.7(5)
Ce2 C42 C43 C44 69.8(3)
Ce2 C42 C49 C50 169.4(3)
Ce2 C42 C49 C51 50.4(6)
Ce2 C42 C49 C52 -72.0(5)
Ce2 C43 C44 C40 74.3(4)
C1 C2 C3 Ce1 -67.1(3)
C1 C2 C3 C4 -2.5(6)
C1 C2 C3 C10 161.7(5)
C2 C1 C5 Ce1 69.7(3)
C2 C1 C5 C4 -1.4(5)
C2 C1 C6 C7 112.5(6)
C2 C1 C6 C8 -127.2(5)
C2 C1 C6 C9 -6.3(7)
C2 C3 C4 Ce1 -66.9(3)
C2 C3 C4 C5 1.6(6)
C2 C3 C10 C11 -91.3(6)
C2 C3 C10 C12 28.0(7)
C2 C3 C10 C13 151.0(5)
C3 C4 C5 Ce1 -72.7(4)
C3 C4 C5 C1 -0.2(6)
C4 C3 C10 C11 69.9(6)
C4 C3 C10 C12 -170.8(5)
C4 C3 C10 C13 -47.8(7)
C5 C1 C2 Ce1 -66.2(3)
C5 C1 C2 C3 2.4(6)
C5 C1 C6 C7 -61.5(6)
C5 C1 C6 C8 58.9(7)
C5 C1 C6 C9 179.7(4)
C6 C1 C2 Ce1 118.9(5)
C6 C1 C2 C3 -172.5(5)
C6 C1 C5 Ce1 -115.3(5)
C6 C1 C5 C4 173.6(5)
C10 C3 C4 Ce1 128.8(5)
C10 C3 C4 C5 -162.7(5)
C14 C15 C16 Ce1 -66.8(4)
C14 C15 C16 C17 -1.4(6)
C14 C15 C16 C23 162.1(5)
C15 C14 C18 Ce1 69.9(3)
C15 C14 C18 C17 -0.8(6)
C15 C14 C19 C20 -7.8(7)
C15 C14 C19 C21 -129.5(5)
C15 C14 C19 C22 111.5(6)
C15 C16 C17 Ce1 -68.0(4)
C15 C16 C17 C18 0.9(6)
C15 C16 C23 C24 31.3(7)
C15 C16 C23 C25 153.9(5)
C15 C16 C23 C26 -87.9(7)
C16 C17 C18 Ce1 -72.3(4)
C16 C17 C18 C14 -0.1(6)
C17 C16 C23 C24 -167.9(5)
C17 C16 C23 C25 -45.3(7)
C17 C16 C23 C26 72.8(6)
C18 C14 C15 Ce1 -66.6(3)
C18 C14 C15 C16 1.4(6)
C18 C14 C19 C20 -179.0(5)
C18 C14 C19 C21 59.3(7)
C18 C14 C19 C22 -59.7(6)
C19 C14 C15 Ce1 120.9(5)
C19 C14 C15 C16 -171.2(5)
C19 C14 C18 Ce1 -117.4(5)
C19 C14 C18 C17 172.0(4)
C23 C16 C17 Ce1 128.2(4)
C23 C16 C17 C18 -162.9(4)
C27 C28 C29 Ce2 68.5(3)
C27 C28 C29 C30 2.7(6)
C27 C28 C29 C36 -169.2(5)
C28 C27 C31 Ce2 -67.5(3)
C28 C27 C31 C30 1.3(6)
C28 C27 C32 C33 -91.8(7)
C28 C27 C32 C34 149.7(5)
C28 C27 C32 C35 26.3(7)
C28 C29 C30 Ce2 69.1(3)
C28 C29 C30 C31 -1.9(6)
C28 C29 C36 C37 -9.1(7)
C28 C29 C36 C38 -131.2(5)
C28 C29 C36 C39 110.4(6)
C29 C30 C31 Ce2 73.0(4)
C29 C30 C31 C27 0.4(6)
C30 C29 C36 C37 -179.8(5)
C30 C29 C36 C38 58.1(7)
C30 C29 C36 C39 -60.2(6)
C31 C27 C28 Ce2 64.7(3)
C31 C27 C28 C29 -2.5(5)
C31 C27 C32 C33 71.8(7)
C31 C27 C32 C34 -46.6(7)
C31 C27 C32 C35 -170.0(5)
C32 C27 C28 Ce2 -129.4(5)
C32 C27 C28 C29 163.5(5)
C32 C27 C31 Ce2 126.3(5)
C32 C27 C31 C30 -165.0(4)
C36 C29 C30 Ce2 -118.6(5)
C36 C29 C30 C31 170.3(4)
C40 C41 C42 Ce2 -66.9(3)
C40 C41 C42 C43 -2.6(6)
C40 C41 C42 C49 163.4(5)
C41 C40 C44 Ce2 69.1(3)
C41 C40 C44 C43 -1.9(6)
C41 C40 C45 C46 -130.7(5)
C41 C40 C45 C47 110.6(6)
C41 C40 C45 C48 -9.2(7)
C41 C42 C43 Ce2 -68.4(3)
C41 C42 C43 C44 1.4(6)
C41 C42 C49 C50 -87.5(6)
C41 C42 C49 C51 153.5(5)
C41 C42 C49 C52 31.1(7)
C42 C43 C44 Ce2 -73.9(4)
C42 C43 C44 C40 0.3(6)
C43 C42 C49 C50 75.8(6)
C43 C42 C49 C51 -43.3(7)
C43 C42 C49 C52 -165.6(5)
C44 C40 C41 Ce2 -64.7(3)
C44 C40 C41 C42 2.7(6)
C44 C40 C45 C46 56.5(7)
C44 C40 C45 C47 -62.2(6)
C44 C40 C45 C48 178.0(5)
C45 C40 C41 Ce2 121.4(5)
C45 C40 C41 C42 -171.2(5)
C45 C40 C44 Ce2 -116.9(5)
C45 C40 C44 C43 172.1(5)
C49 C42 C43 Ce2 125.6(5)
C49 C42 C43 C44 -164.6(5)
